data_1513270
loop_
_publ_author_name
'Sahoo, Pathik'
'Adarsh, N. N.'
'Chacko, George E.'
'Raghavan, Srinivasa R.'
'Puranik, Vedavati G.'
'Dastidar, Parthasarathi'

_publ_section_title
;
 Combinatorial Library of Primaryalkylammonium Dicarboxylate Gelators: A
 Supramolecular Synthon Approach&#x2020;
;
_journal_issue 15
_journal_name_full Langmuir
_journal_page_first 8742
_journal_page_last 8750
_journal_paper_doi 10.1021/la9001362
_journal_volume 25
_journal_year 2009
_chemical_formula_sum 'C36 H76 N2 O4'
_chemical_formula_weight 600.99
_chemical_name_systematic
; 
 ? 
;
_space_group_IT_number 2
_symmetry_cell_setting triclinic
_symmetry_space_group_name_Hall '-P 1'
_symmetry_space_group_name_H-M 'P -1'
_atom_sites_solution_hydrogens geom
_atom_sites_solution_primary direct
_atom_sites_solution_secondary difmap
_audit_creation_method SHELXL-97
_cell_angle_alpha 96.423(4)
_cell_angle_beta 94.766(4)
_cell_angle_gamma 101.674(4)
_cell_formula_units_Z 2
_cell_length_a 5.7422(17)
_cell_length_b 10.188(3)
_cell_length_c 33.233(10)
_cell_measurement_temperature 100(2)
_cell_volume 1880.8(10)
_computing_cell_refinement 'BRUKER AXS SMART 3'
_computing_data_collection 'BRUKER AXS SMART 3'
_computing_data_reduction 'BRUKER AXS SAINT'
_computing_molecular_graphics 'BRUKER SHELXTL'
_computing_publication_material 'MERCURY 1.4'
_computing_structure_refinement 'SHELXL-97 (Sheldrick, 1997)'
_computing_structure_solution 'SHELXS-97 (Sheldrick, 1990)'
_diffrn_ambient_temperature 100(2)
_diffrn_detector_area_resol_mean 3
_diffrn_measured_fraction_theta_full 0.988
_diffrn_measured_fraction_theta_max 0.988
_diffrn_measurement_device_type 'BRUKER CCD AREA DETECTOR'
_diffrn_measurement_method 'PHI-OMEGA SCAN'
_diffrn_radiation_monochromator graphite
_diffrn_radiation_source 'fine-focus sealed tube'
_diffrn_radiation_type MoK\a
_diffrn_radiation_wavelength 0.71073
_diffrn_reflns_av_R_equivalents 0.0465
_diffrn_reflns_av_sigmaI/netI 0.0797
_diffrn_reflns_limit_h_max 6
_diffrn_reflns_limit_h_min -6
_diffrn_reflns_limit_k_max 11
_diffrn_reflns_limit_k_min -11
_diffrn_reflns_limit_l_max 39
_diffrn_reflns_limit_l_min -38
_diffrn_reflns_number 13270
_diffrn_reflns_theta_full 24.80
_diffrn_reflns_theta_max 24.80
_diffrn_reflns_theta_min 0.62
_exptl_absorpt_coefficient_mu 0.067
_exptl_absorpt_correction_T_max 0.9967
_exptl_absorpt_correction_T_min 0.9815
_exptl_absorpt_correction_type multi-scan
_exptl_absorpt_process_details SADABS
_exptl_crystal_colour COLORLESS
_exptl_crystal_density_diffrn 1.061
_exptl_crystal_density_method 'not measured'
_exptl_crystal_description NEEDLE
_exptl_crystal_F_000 676
_exptl_crystal_size_max 0.28
_exptl_crystal_size_mid 0.18
_exptl_crystal_size_min 0.05
_refine_diff_density_max 0.264
_refine_diff_density_min -0.307
_refine_diff_density_rms 0.072
_refine_ls_extinction_method none
_refine_ls_goodness_of_fit_ref 0.939
_refine_ls_hydrogen_treatment constr
_refine_ls_matrix_type full
_refine_ls_number_parameters 383
_refine_ls_number_reflns 6388
_refine_ls_number_restraints 0
_refine_ls_restrained_S_all 0.939
_refine_ls_R_factor_all 0.1056
_refine_ls_R_factor_gt 0.0566
_refine_ls_shift/su_max 0.001
_refine_ls_shift/su_mean 0.000
_refine_ls_structure_factor_coef Fsqd
_refine_ls_weighting_details 'calc w=1/[\s^2^(Fo^2^)+(0.1000P)^2^+0.0000P] where P=(Fo^2^+2Fc^2^)/3'
_refine_ls_weighting_scheme calc
_refine_ls_wR_factor_gt 0.1446
_refine_ls_wR_factor_ref 0.1847
_reflns_number_gt 3759
_reflns_number_total 6388
_reflns_threshold_expression >2sigma(I)
_cod_data_source_file la9001362sup4.cif
_cod_data_source_block psl42_1_0m
_cod_depositor_comments
;
The following automatic conversions were performed:

'_symmetry_cell_setting' value 'TRICLINIC' changed to 'triclinic'
according to /home/saulius/struct/CIF-dictionaries/cif_core.dic
dictionary named 'cif_core.dic' version 2.4.2 from
2011-04-26.

'_exptl_absorpt_correction_type' value 'MULTI-SCAN'
changed to 'multi-scan' according to
/home/saulius/struct/CIF-dictionaries/cif_core.dic dictionary named
'cif_core.dic' version 2.4.2 from 2011-04-26.

Automatic conversion script
Id: cif_fix_values 1891 2012-01-12 08:04:46Z andrius 
;
_cod_original_sg_symbol_H-M P-1
_cod_database_code 1513270

loop_
_symmetry_equiv_pos_as_xyz
'x, y, z'
'-x, -y, -z'

loop_
_atom_site_label
_atom_site_type_symbol
_atom_site_fract_x
_atom_site_fract_y
_atom_site_fract_z
_atom_site_U_iso_or_equiv
_atom_site_adp_type
_atom_site_occupancy
_atom_site_symmetry_multiplicity
_atom_site_calc_flag
_atom_site_refinement_flags
N1 N 1.0764(3) 0.79267(18) 0.12692(5) 0.0211(5) Uani 1 1 d .
H1A H 1.0807 0.7240 0.1081 0.032 Uiso 1 1 calc R
H1B H 1.1913 0.8632 0.1242 0.032 Uiso 1 1 calc R
H1C H 0.9347 0.8151 0.1237 0.032 Uiso 1 1 calc R
C2 C 1.1138(4) 0.7522(2) 0.16800(7) 0.0205(5) Uani 1 1 d .
H2A H 1.1334 0.8306 0.1884 0.025 Uiso 1 1 calc R
H2B H 1.2585 0.7170 0.1704 0.025 Uiso 1 1 calc R
C3 C 0.9021(4) 0.6450(2) 0.17541(7) 0.0212(5) Uani 1 1 d .
H3A H 0.8932 0.5643 0.1564 0.025 Uiso 1 1 calc R
H3B H 0.7565 0.6774 0.1699 0.025 Uiso 1 1 calc R
C4 C 0.9140(4) 0.6078(2) 0.21853(7) 0.0206(5) Uani 1 1 d .
H4A H 0.9316 0.6889 0.2378 0.025 Uiso 1 1 calc R
H4B H 1.0535 0.5696 0.2237 0.025 Uiso 1 1 calc R
C5 C 0.6904(4) 0.5061(2) 0.22525(7) 0.0222(6) Uani 1 1 d .
H5A H 0.5513 0.5435 0.2190 0.027 Uiso 1 1 calc R
H5B H 0.6763 0.4245 0.2063 0.027 Uiso 1 1 calc R
C6 C 0.6886(4) 0.4685(2) 0.26832(7) 0.0225(6) Uani 1 1 d .
H6A H 0.7063 0.5501 0.2874 0.027 Uiso 1 1 calc R
H6B H 0.8249 0.4284 0.2744 0.027 Uiso 1 1 calc R
C7 C 0.4605(4) 0.3697(2) 0.27437(7) 0.0234(6) Uani 1 1 d .
H7A H 0.3245 0.4092 0.2677 0.028 Uiso 1 1 calc R
H7B H 0.4447 0.2877 0.2555 0.028 Uiso 1 1 calc R
C8 C 0.4524(4) 0.3325(2) 0.31732(7) 0.0241(6) Uani 1 1 d .
H8A H 0.4690 0.4144 0.3362 0.029 Uiso 1 1 calc R
H8B H 0.5878 0.2923 0.3240 0.029 Uiso 1 1 calc R
C9 C 0.2237(4) 0.2345(2) 0.32323(7) 0.0237(6) Uani 1 1 d .
H9A H 0.0884 0.2744 0.3163 0.028 Uiso 1 1 calc R
H9B H 0.2078 0.1524 0.3044 0.028 Uiso 1 1 calc R
C10 C 0.2134(4) 0.1974(2) 0.36614(7) 0.0257(6) Uani 1 1 d .
H10A H 0.2285 0.2793 0.3850 0.031 Uiso 1 1 calc R
H10B H 0.3486 0.1575 0.3731 0.031 Uiso 1 1 calc R
C11 C -0.0167(4) 0.0989(2) 0.37153(7) 0.0267(6) Uani 1 1 d .
H11A H -0.1515 0.1395 0.3648 0.032 Uiso 1 1 calc R
H11B H -0.0328 0.0177 0.3523 0.032 Uiso 1 1 calc R
C12 C -0.0286(4) 0.0592(2) 0.41417(7) 0.0260(6) Uani 1 1 d .
H12A H -0.0170 0.1398 0.4334 0.031 Uiso 1 1 calc R
H12B H 0.1074 0.0199 0.4212 0.031 Uiso 1 1 calc R
C13 C -0.2584(4) -0.0418(2) 0.41829(7) 0.0263(6) Uani 1 1 d .
H13A H -0.3934 -0.0004 0.4125 0.032 Uiso 1 1 calc R
H13B H -0.2740 -0.1199 0.3979 0.032 Uiso 1 1 calc R
C14 C -0.2712(4) -0.0897(2) 0.45997(7) 0.0273(6) Uani 1 1 d .
H14A H -0.2573 -0.0121 0.4805 0.033 Uiso 1 1 calc R
H14B H -0.1367 -0.1314 0.4659 0.033 Uiso 1 1 calc R
C15 C -0.5028(5) -0.1909(3) 0.46287(7) 0.0332(7) Uani 1 1 d .
H15A H -0.6363 -0.1472 0.4585 0.040 Uiso 1 1 calc R
H15B H -0.5214 -0.2656 0.4412 0.040 Uiso 1 1 calc R
C16 C -0.5137(5) -0.2468(3) 0.50334(8) 0.0478(8) Uani 1 1 d .
H16A H -0.3905 -0.2970 0.5069 0.072 Uiso 1 1 calc R
H16B H -0.6672 -0.3053 0.5036 0.072 Uiso 1 1 calc R
H16C H -0.4903 -0.1735 0.5251 0.072 Uiso 1 1 calc R
N1' N 1.4838(3) 1.56588(17) 0.06812(5) 0.0187(5) Uani 1 1 d .
H1'1 H 1.3373 1.5724 0.0587 0.028 Uiso 1 1 calc R
H1'2 H 1.5764 1.5691 0.0479 0.028 Uiso 1 1 calc R
H1'3 H 1.5448 1.6342 0.0877 0.028 Uiso 1 1 calc R
C2' C 1.4716(4) 1.4355(2) 0.08489(7) 0.0184(5) Uani 1 1 d .
H2'1 H 1.6282 1.4322 0.0976 0.022 Uiso 1 1 calc R
H2'2 H 1.4246 1.3611 0.0629 0.022 Uiso 1 1 calc R
C3' C 1.2923(4) 1.4206(2) 0.11605(7) 0.0196(5) Uani 1 1 d .
H3'1 H 1.1389 1.4301 0.1035 0.023 Uiso 1 1 calc R
H3'2 H 1.3448 1.4932 0.1384 0.023 Uiso 1 1 calc R
C4' C 1.2592(4) 1.2861(2) 0.13296(7) 0.0194(5) Uani 1 1 d .
H4'1 H 1.2130 1.2130 0.1106 0.023 Uiso 1 1 calc R
H4'2 H 1.4103 1.2781 0.1468 0.023 Uiso 1 1 calc R
C5' C 1.0703(4) 1.2725(2) 0.16255(7) 0.0224(6) Uani 1 1 d .
H5'1 H 0.9214 1.2838 0.1487 0.027 Uiso 1 1 calc R
H5'2 H 1.1193 1.3452 0.1850 0.027 Uiso 1 1 calc R
C6' C 1.0238(4) 1.1384(2) 0.17987(7) 0.0214(6) Uani 1 1 d .
H6'1 H 0.9749 1.0653 0.1576 0.026 Uiso 1 1 calc R
H6'2 H 1.1716 1.1271 0.1940 0.026 Uiso 1 1 calc R
C7' C 0.8326(4) 1.1283(2) 0.20910(7) 0.0226(6) Uani 1 1 d .
H7'1 H 0.8826 1.2014 0.2314 0.027 Uiso 1 1 calc R
H7'2 H 0.6858 1.1410 0.1949 0.027 Uiso 1 1 calc R
C8' C 0.7803(4) 0.9955(2) 0.22664(7) 0.0229(6) Uani 1 1 d .
H8'1 H 0.9281 0.9808 0.2399 0.028 Uiso 1 1 calc R
H8'2 H 0.7231 0.9225 0.2045 0.028 Uiso 1 1 calc R
C9' C 0.5965(4) 0.9894(2) 0.25714(7) 0.0220(6) Uani 1 1 d .
H9'1 H 0.4481 1.0030 0.2438 0.026 Uiso 1 1 calc R
H9'2 H 0.6527 1.0631 0.2791 0.026 Uiso 1 1 calc R
C10' C 0.5460(4) 0.8570(2) 0.27521(7) 0.0239(6) Uani 1 1 d .
H10C H 0.6943 0.8432 0.2885 0.029 Uiso 1 1 calc R
H10D H 0.4892 0.7832 0.2533 0.029 Uiso 1 1 calc R
C11' C 0.3615(4) 0.8519(2) 0.30592(7) 0.0230(6) Uani 1 1 d .
H11C H 0.4174 0.9263 0.3277 0.028 Uiso 1 1 calc R
H11D H 0.2126 0.8646 0.2925 0.028 Uiso 1 1 calc R
C12' C 0.3128(4) 0.7199(2) 0.32442(7) 0.0226(6) Uani 1 1 d .
H12C H 0.4614 0.7070 0.3379 0.027 Uiso 1 1 calc R
H12D H 0.2561 0.6453 0.3027 0.027 Uiso 1 1 calc R
C13' C 0.1281(4) 0.7169(2) 0.35514(7) 0.0228(6) Uani 1 1 d .
H13C H 0.1845 0.7922 0.3766 0.027 Uiso 1 1 calc R
H13D H -0.0204 0.7295 0.3415 0.027 Uiso 1 1 calc R
C14' C 0.0778(4) 0.5868(2) 0.37427(7) 0.0248(6) Uani 1 1 d .
H14C H 0.2262 0.5732 0.3876 0.030 Uiso 1 1 calc R
H14D H 0.0181 0.5114 0.3529 0.030 Uiso 1 1 calc R
C15' C -0.1038(5) 0.5875(2) 0.40524(7) 0.0309(6) Uani 1 1 d .
H15C H -0.0474 0.6656 0.4258 0.037 Uiso 1 1 calc R
H15D H -0.2542 0.5971 0.3915 0.037 Uiso 1 1 calc R
C16' C -0.1481(6) 0.4608(3) 0.42616(9) 0.0472(8) Uani 1 1 d .
H16D H -0.2068 0.3830 0.4061 0.071 Uiso 1 1 calc R
H16E H -0.2644 0.4673 0.4450 0.071 Uiso 1 1 calc R
H16F H -0.0012 0.4520 0.4406 0.071 Uiso 1 1 calc R
O17 O -0.2465(3) 0.63690(16) 1.00720(5) 0.0258(4) Uani 1 1 d .
C18 C -0.0307(4) 0.6516(2) 1.02065(7) 0.0191(5) Uani 1 1 d .
O19 O 0.0369(3) 0.61645(15) 1.05442(4) 0.0220(4) Uani 1 1 d .
C20 C 0.1568(4) 0.7107(2) 0.99427(7) 0.0223(6) Uani 1 1 d .
H20A H 0.1537 0.6451 0.9706 0.027 Uiso 1 1 calc R
H20B H 0.3133 0.7258 1.0096 0.027 Uiso 1 1 calc R
C21 C 0.1229(4) 0.8431(2) 0.97991(7) 0.0208(6) Uani 1 1 d .
H21A H -0.0399 0.8314 0.9674 0.025 Uiso 1 1 calc R
H21B H 0.1463 0.9123 1.0033 0.025 Uiso 1 1 calc R
C22 C 0.2947(4) 0.8902(2) 0.94959(7) 0.0205(5) Uani 1 1 d .
H22A H 0.2746 0.8198 0.9266 0.025 Uiso 1 1 calc R
H22B H 0.4574 0.9043 0.9624 0.025 Uiso 1 1 calc R
C23 C 0.2580(4) 1.0203(2) 0.93407(7) 0.0201(5) Uani 1 1 d .
H23A H 0.0933 1.0068 0.9223 0.024 Uiso 1 1 calc R
H23B H 0.2827 1.0910 0.9571 0.024 Uiso 1 1 calc R
C24 C 0.4214(4) 1.0686(2) 0.90255(7) 0.0202(6) Uani 1 1 d .
O25 O 0.5907(3) 1.01195(16) 0.89556(5) 0.0297(5) Uani 1 1 d .
O26 O 0.3799(3) 1.16820(15) 0.88475(4) 0.0215(4) Uani 1 1 d .

loop_
_atom_site_aniso_label
_atom_site_aniso_U_11
_atom_site_aniso_U_22
_atom_site_aniso_U_33
_atom_site_aniso_U_23
_atom_site_aniso_U_13
_atom_site_aniso_U_12
N1 0.0185(11) 0.0208(10) 0.0260(11) 0.0032(9) 0.0051(9) 0.0076(9)
C2 0.0217(14) 0.0229(13) 0.0185(13) 0.0034(10) 0.0019(10) 0.0079(11)
C3 0.0217(14) 0.0199(12) 0.0219(13) 0.0011(10) 0.0017(10) 0.0053(10)
C4 0.0191(13) 0.0213(12) 0.0213(13) 0.0003(10) 0.0017(10) 0.0059(10)
C5 0.0237(14) 0.0204(12) 0.0218(13) 0.0011(10) 0.0011(11) 0.0048(11)
C6 0.0243(14) 0.0204(13) 0.0225(13) 0.0017(10) 0.0003(11) 0.0054(11)
C7 0.0259(15) 0.0206(13) 0.0230(14) 0.0021(10) 0.0009(11) 0.0041(11)
C8 0.0234(14) 0.0256(13) 0.0223(14) 0.0010(10) 0.0015(11) 0.0048(11)
C9 0.0242(14) 0.0205(13) 0.0262(14) 0.0028(10) 0.0042(11) 0.0041(11)
C10 0.0267(15) 0.0273(14) 0.0246(14) 0.0055(11) 0.0038(11) 0.0081(12)
C11 0.0261(15) 0.0254(14) 0.0283(15) 0.0025(11) 0.0040(12) 0.0046(11)
C12 0.0262(15) 0.0241(13) 0.0263(14) 0.0019(11) 0.0030(11) 0.0028(11)
C13 0.0266(15) 0.0289(14) 0.0229(14) 0.0033(11) 0.0022(11) 0.0048(11)
C14 0.0273(15) 0.0285(14) 0.0249(14) 0.0035(11) 0.0013(12) 0.0038(12)
C15 0.0317(16) 0.0368(15) 0.0289(15) 0.0073(12) 0.0053(12) -0.0002(13)
C16 0.049(2) 0.053(2) 0.0373(18) 0.0182(15) 0.0048(15) -0.0053(16)
N1' 0.0152(11) 0.0210(10) 0.0204(11) 0.0041(8) 0.0023(8) 0.0041(8)
C2' 0.0167(13) 0.0187(12) 0.0210(13) 0.0024(10) 0.0017(10) 0.0065(10)
C3' 0.0185(13) 0.0199(12) 0.0208(13) 0.0028(10) 0.0028(10) 0.0047(10)
C4' 0.0216(13) 0.0197(12) 0.0166(13) 0.0012(10) 0.0014(10) 0.0050(10)
C5' 0.0249(14) 0.0185(12) 0.0234(14) 0.0023(10) 0.0027(11) 0.0041(11)
C6' 0.0241(14) 0.0178(12) 0.0222(13) 0.0010(10) 0.0042(11) 0.0045(10)
C7' 0.0261(14) 0.0178(12) 0.0228(14) 0.0025(10) 0.0022(11) 0.0030(11)
C8' 0.0247(14) 0.0211(13) 0.0233(13) 0.0029(10) 0.0056(11) 0.0047(11)
C9' 0.0230(14) 0.0215(13) 0.0216(13) 0.0022(10) 0.0026(11) 0.0055(11)
C10' 0.0238(14) 0.0230(13) 0.0250(14) 0.0021(10) 0.0021(11) 0.0060(11)
C11' 0.0231(14) 0.0233(13) 0.0225(13) 0.0019(10) 0.0040(11) 0.0049(11)
C12' 0.0238(14) 0.0199(13) 0.0237(13) 0.0032(10) 0.0014(11) 0.0039(11)
C13' 0.0249(14) 0.0213(13) 0.0226(13) 0.0036(10) 0.0030(11) 0.0051(11)
C14' 0.0256(15) 0.0221(13) 0.0254(14) 0.0010(11) 0.0028(11) 0.0033(11)
C15' 0.0341(16) 0.0283(14) 0.0301(15) 0.0042(11) 0.0102(12) 0.0038(12)
C16' 0.059(2) 0.0390(17) 0.0464(19) 0.0153(14) 0.0206(16) 0.0056(15)
O17 0.0177(10) 0.0333(10) 0.0267(10) 0.0078(8) 0.0024(8) 0.0043(8)
C18 0.0204(14) 0.0149(12) 0.0229(14) -0.0005(10) 0.0049(11) 0.0067(10)
O19 0.0215(10) 0.0274(9) 0.0191(9) 0.0054(7) 0.0003(7) 0.0096(7)
C20 0.0204(14) 0.0226(13) 0.0272(14) 0.0081(10) 0.0075(11) 0.0076(11)
C21 0.0180(13) 0.0180(12) 0.0265(14) 0.0037(10) 0.0028(11) 0.0033(10)
C22 0.0191(13) 0.0200(12) 0.0232(13) 0.0033(10) 0.0032(11) 0.0057(10)
C23 0.0174(13) 0.0190(12) 0.0248(13) 0.0035(10) 0.0033(11) 0.0049(10)
C24 0.0174(13) 0.0175(12) 0.0238(13) -0.0024(10) 0.0005(11) 0.0024(10)
O25 0.0264(10) 0.0256(9) 0.0444(11) 0.0123(8) 0.0166(9) 0.0133(8)
O26 0.0211(9) 0.0196(9) 0.0252(9) 0.0057(7) 0.0023(7) 0.0064(7)

loop_
_atom_type_symbol
_atom_type_description
_atom_type_scat_dispersion_real
_atom_type_scat_dispersion_imag
_atom_type_scat_source
C C 0.0033 0.0016 'International Tables Vol C Tables 4.2.6.8 and 6.1.1.4'
H H 0.0000 0.0000 'International Tables Vol C Tables 4.2.6.8 and 6.1.1.4'
N N 0.0061 0.0033 'International Tables Vol C Tables 4.2.6.8 and 6.1.1.4'
O O 0.0106 0.0060 'International Tables Vol C Tables 4.2.6.8 and 6.1.1.4'

loop_
_geom_angle_atom_site_label_1
_geom_angle_atom_site_label_2
_geom_angle_atom_site_label_3
_geom_angle
C2 N1 H1A 109.5
C2 N1 H1B 109.5
H1A N1 H1B 109.5
C2 N1 H1C 109.5
H1A N1 H1C 109.5
H1B N1 H1C 109.5
N1 C2 C3 110.40(19)
N1 C2 H2A 109.6
C3 C2 H2A 109.6
N1 C2 H2B 109.6
C3 C2 H2B 109.6
H2A C2 H2B 108.1
C2 C3 C4 113.89(19)
C2 C3 H3A 108.8
C4 C3 H3A 108.8
C2 C3 H3B 108.8
C4 C3 H3B 108.8
H3A C3 H3B 107.7
C3 C4 C5 111.94(19)
C3 C4 H4A 109.2
C5 C4 H4A 109.2
C3 C4 H4B 109.2
C5 C4 H4B 109.2
H4A C4 H4B 107.9
C6 C5 C4 114.28(19)
C6 C5 H5A 108.7
C4 C5 H5A 108.7
C6 C5 H5B 108.7
C4 C5 H5B 108.7
H5A C5 H5B 107.6
C5 C6 C7 113.05(19)
C5 C6 H6A 109.0
C7 C6 H6A 109.0
C5 C6 H6B 109.0
C7 C6 H6B 109.0
H6A C6 H6B 107.8
C8 C7 C6 114.1(2)
C8 C7 H7A 108.7
C6 C7 H7A 108.7
C8 C7 H7B 108.7
C6 C7 H7B 108.7
H7A C7 H7B 107.6
C7 C8 C9 113.8(2)
C7 C8 H8A 108.8
C9 C8 H8A 108.8
C7 C8 H8B 108.8
C9 C8 H8B 108.8
H8A C8 H8B 107.7
C10 C9 C8 114.2(2)
C10 C9 H9A 108.7
C8 C9 H9A 108.7
C10 C9 H9B 108.7
C8 C9 H9B 108.7
H9A C9 H9B 107.6
C9 C10 C11 113.5(2)
C9 C10 H10A 108.9
C11 C10 H10A 108.9
C9 C10 H10B 108.9
C11 C10 H10B 108.9
H10A C10 H10B 107.7
C12 C11 C10 114.2(2)
C12 C11 H11A 108.7
C10 C11 H11A 108.7
C12 C11 H11B 108.7
C10 C11 H11B 108.7
H11A C11 H11B 107.6
C11 C12 C13 112.9(2)
C11 C12 H12A 109.0
C13 C12 H12A 109.0
C11 C12 H12B 109.0
C13 C12 H12B 109.0
H12A C12 H12B 107.8
C14 C13 C12 114.5(2)
C14 C13 H13A 108.6
C12 C13 H13A 108.6
C14 C13 H13B 108.6
C12 C13 H13B 108.6
H13A C13 H13B 107.6
C13 C14 C15 113.0(2)
C13 C14 H14A 109.0
C15 C14 H14A 109.0
C13 C14 H14B 109.0
C15 C14 H14B 109.0
H14A C14 H14B 107.8
C16 C15 C14 114.0(2)
C16 C15 H15A 108.7
C14 C15 H15A 108.7
C16 C15 H15B 108.7
C14 C15 H15B 108.7
H15A C15 H15B 107.6
C15 C16 H16A 109.5
C15 C16 H16B 109.5
H16A C16 H16B 109.5
C15 C16 H16C 109.5
H16A C16 H16C 109.5
H16B C16 H16C 109.5
C2' N1' H1'1 109.5
C2' N1' H1'2 109.5
H1'1 N1' H1'2 109.5
C2' N1' H1'3 109.5
H1'1 N1' H1'3 109.5
H1'2 N1' H1'3 109.5
N1' C2' C3' 110.43(17)
N1' C2' H2'1 109.6
C3' C2' H2'1 109.6
N1' C2' H2'2 109.6
C3' C2' H2'2 109.6
H2'1 C2' H2'2 108.1
C2' C3' C4' 113.67(18)
C2' C3' H3'1 108.8
C4' C3' H3'1 108.8
C2' C3' H3'2 108.8
C4' C3' H3'2 108.8
H3'1 C3' H3'2 107.7
C5' C4' C3' 112.08(18)
C5' C4' H4'1 109.2
C3' C4' H4'1 109.2
C5' C4' H4'2 109.2
C3' C4' H4'2 109.2
H4'1 C4' H4'2 107.9
C4' C5' C6' 114.80(19)
C4' C5' H5'1 108.6
C6' C5' H5'1 108.6
C4' C5' H5'2 108.6
C6' C5' H5'2 108.6
H5'1 C5' H5'2 107.5
C7' C6' C5' 113.19(18)
C7' C6' H6'1 108.9
C5' C6' H6'1 108.9
C7' C6' H6'2 108.9
C5' C6' H6'2 108.9
H6'1 C6' H6'2 107.8
C8' C7' C6' 114.54(19)
C8' C7' H7'1 108.6
C6' C7' H7'1 108.6
C8' C7' H7'2 108.6
C6' C7' H7'2 108.6
H7'1 C7' H7'2 107.6
C7' C8' C9' 113.82(19)
C7' C8' H8'1 108.8
C9' C8' H8'1 108.8
C7' C8' H8'2 108.8
C9' C8' H8'2 108.8
H8'1 C8' H8'2 107.7
C8' C9' C10' 113.97(19)
C8' C9' H9'1 108.8
C10' C9' H9'1 108.8
C8' C9' H9'2 108.8
C10' C9' H9'2 108.8
H9'1 C9' H9'2 107.7
C9' C10' C11' 113.62(19)
C9' C10' H10C 108.8
C11' C10' H10C 108.8
C9' C10' H10D 108.8
C11' C10' H10D 108.8
H10C C10' H10D 107.7
C12' C11' C10' 113.7(2)
C12' C11' H11C 108.8
C10' C11' H11C 108.8
C12' C11' H11D 108.8
C10' C11' H11D 108.8
H11C C11' H11D 107.7
C11' C12' C13' 112.90(19)
C11' C12' H12C 109.0
C13' C12' H12C 109.0
C11' C12' H12D 109.0
C13' C12' H12D 109.0
H12C C12' H12D 107.8
C14' C13' C12' 113.93(19)
C14' C13' H13C 108.8
C12' C13' H13C 108.8
C14' C13' H13D 108.8
C12' C13' H13D 108.8
H13C C13' H13D 107.7
C13' C14' C15' 112.8(2)
C13' C14' H14C 109.0
C15' C14' H14C 109.0
C13' C14' H14D 109.0
C15' C14' H14D 109.0
H14C C14' H14D 107.8
C16' C15' C14' 113.6(2)
C16' C15' H15C 108.8
C14' C15' H15C 108.8
C16' C15' H15D 108.8
C14' C15' H15D 108.8
H15C C15' H15D 107.7
C15' C16' H16D 109.5
C15' C16' H16E 109.5
H16D C16' H16E 109.5
C15' C16' H16F 109.5
H16D C16' H16F 109.5
H16E C16' H16F 109.5
O17 C18 O19 123.3(2)
O17 C18 C20 117.6(2)
O19 C18 C20 119.0(2)
C18 C20 C21 114.12(19)
C18 C20 H20A 108.7
C21 C20 H20A 108.7
C18 C20 H20B 108.7
C21 C20 H20B 108.7
H20A C20 H20B 107.6
C22 C21 C20 112.59(19)
C22 C21 H21A 109.1
C20 C21 H21A 109.1
C22 C21 H21B 109.1
C20 C21 H21B 109.1
H21A C21 H21B 107.8
C21 C22 C23 113.12(18)
C21 C22 H22A 109.0
C23 C22 H22A 109.0
C21 C22 H22B 109.0
C23 C22 H22B 109.0
H22A C22 H22B 107.8
C24 C23 C22 114.78(19)
C24 C23 H23A 108.6
C22 C23 H23A 108.6
C24 C23 H23B 108.6
C22 C23 H23B 108.6
H23A C23 H23B 107.5
O25 C24 O26 123.1(2)
O25 C24 C23 119.3(2)
O26 C24 C23 117.59(19)

loop_
_geom_bond_atom_site_label_1
_geom_bond_atom_site_label_2
_geom_bond_distance
N1 C2 1.481(3)
N1 H1A 0.8900
N1 H1B 0.8900
N1 H1C 0.8900
C2 C3 1.518(3)
C2 H2A 0.9700
C2 H2B 0.9700
C3 C4 1.523(3)
C3 H3A 0.9700
C3 H3B 0.9700
C4 C5 1.527(3)
C4 H4A 0.9700
C4 H4B 0.9700
C5 C6 1.523(3)
C5 H5A 0.9700
C5 H5B 0.9700
C6 C7 1.525(3)
C6 H6A 0.9700
C6 H6B 0.9700
C7 C8 1.519(3)
C7 H7A 0.9700
C7 H7B 0.9700
C8 C9 1.522(3)
C8 H8A 0.9700
C8 H8B 0.9700
C9 C10 1.518(3)
C9 H9A 0.9700
C9 H9B 0.9700
C10 C11 1.527(3)
C10 H10A 0.9700
C10 H10B 0.9700
C11 C12 1.520(3)
C11 H11A 0.9700
C11 H11B 0.9700
C12 C13 1.527(3)
C12 H12A 0.9700
C12 H12B 0.9700
C13 C14 1.522(3)
C13 H13A 0.9700
C13 H13B 0.9700
C14 C15 1.526(3)
C14 H14A 0.9700
C14 H14B 0.9700
C15 C16 1.520(3)
C15 H15A 0.9700
C15 H15B 0.9700
C16 H16A 0.9600
C16 H16B 0.9600
C16 H16C 0.9600
N1' C2' 1.488(3)
N1' H1'1 0.8900
N1' H1'2 0.8900
N1' H1'3 0.8900
C2' C3' 1.518(3)
C2' H2'1 0.9700
C2' H2'2 0.9700
C3' C4' 1.521(3)
C3' H3'1 0.9700
C3' H3'2 0.9700
C4' C5' 1.520(3)
C4' H4'1 0.9700
C4' H4'2 0.9700
C5' C6' 1.524(3)
C5' H5'1 0.9700
C5' H5'2 0.9700
C6' C7' 1.521(3)
C6' H6'1 0.9700
C6' H6'2 0.9700
C7' C8' 1.518(3)
C7' H7'1 0.9700
C7' H7'2 0.9700
C8' C9' 1.520(3)
C8' H8'1 0.9700
C8' H8'2 0.9700
C9' C10' 1.523(3)
C9' H9'1 0.9700
C9' H9'2 0.9700
C10' C11' 1.529(3)
C10' H10C 0.9700
C10' H10D 0.9700
C11' C12' 1.525(3)
C11' H11C 0.9700
C11' H11D 0.9700
C12' C13' 1.530(3)
C12' H12C 0.9700
C12' H12D 0.9700
C13' C14' 1.520(3)
C13' H13C 0.9700
C13' H13D 0.9700
C14' C15' 1.525(3)
C14' H14C 0.9700
C14' H14D 0.9700
C15' C16' 1.521(3)
C15' H15C 0.9700
C15' H15D 0.9700
C16' H16D 0.9600
C16' H16E 0.9600
C16' H16F 0.9600
O17 C18 1.256(3)
C18 O19 1.270(3)
C18 C20 1.517(3)
C20 C21 1.523(3)
C20 H20A 0.9700
C20 H20B 0.9700
C21 C22 1.517(3)
C21 H21A 0.9700
C21 H21B 0.9700
C22 C23 1.521(3)
C22 H22A 0.9700
C22 H22B 0.9700
C23 C24 1.520(3)
C23 H23A 0.9700
C23 H23B 0.9700
C24 O25 1.251(3)
C24 O26 1.283(3)

loop_
_geom_hbond_atom_site_label_D
_geom_hbond_atom_site_label_H
_geom_hbond_atom_site_label_A
_geom_hbond_distance_DH
_geom_hbond_distance_HA
_geom_hbond_distance_DA
_geom_hbond_angle_DHA
_geom_hbond_site_symmetry_A
N1 H1A O19 0.89 1.96 2.803(2) 158.4 1_654
N1 H1B O25 0.89 1.82 2.684(2) 164.5 2_776
N1 H1B O26 0.89 2.58 3.129(3) 120.3 2_776
N1 H1C O26 0.89 1.85 2.732(3) 170.6 2_676
N1' H1'1 O19 0.89 1.87 2.729(2) 162.7 1_664
N1' H1'2 O17 0.89 1.87 2.723(2) 160.1 1_764
N1' H1'2 O19 0.89 2.58 3.193(3) 127.1 1_764
N1' H1'3 O26 0.89 2.06 2.897(2) 156.0 2_786
C2' H2'2 O17 0.97 2.47 3.167(3) 128.6 2_676
